data_7024498
loop_
_publ_author_name
'Singh, Nanhai'
'Kumar, Abhinav'
'Prasad, Rajendra'
'Molloy, Kieran C.'
'Mahon, Mary F.'

_publ_section_title
;
 Syntheses, crystal, photoluminescence and electrochemical investigation
 of some new phenylmercury(II) dithiocarbamate complexes involving
 ferrocene.
;
_journal_issue 10
_journal_name_full 'Dalton transactions (Cambridge, England : 2003)'
_journal_page_first 2667
_journal_page_last 2675
_journal_paper_doi 10.1039/b917871f
_journal_volume 39
_journal_year 2010
_chemical_formula_sum 'C50 H55 Fe2 Hg2 N2 O S4'
_chemical_formula_weight 1341.08
_chemical_name_systematic
;
?
;
_space_group_IT_number 13
_symmetry_cell_setting monoclinic
_symmetry_space_group_name_Hall '-P 2yac'
_symmetry_space_group_name_H-M 'P 1 2/n 1'
_atom_sites_solution_hydrogens geom
_atom_sites_solution_primary direct
_atom_sites_solution_secondary difmap
_audit_creation_method SHELXL-97
_cell_angle_alpha 90.00
_cell_angle_beta 92.104(1)
_cell_angle_gamma 90.00
_cell_formula_units_Z 4
_cell_length_a 16.1120(6)
_cell_length_b 8.1550(2)
_cell_length_c 33.8880(12)
_cell_measurement_reflns_used 78224
_cell_measurement_temperature 150(2)
_cell_measurement_theta_max 27.485
_cell_measurement_theta_min 2.910
_cell_volume 4449.7(3)
_computing_cell_refinement 'HKL Scalepack (Otwinowski & Minor 1997)'
_computing_data_collection 'Collect (Bruker AXS BV 1997-2004)'
_computing_data_reduction 'Denzo & Scalepack (Otwinowski, Minor 1997)'
_computing_molecular_graphics 'ORTEX (P.McArdle 1995)'
_computing_publication_material 'SHELXL-97/2 (Sheldrick 1997)'
_computing_structure_refinement 'SHELXL-97/2 (Sheldrick 1997)'
_computing_structure_solution 'SHELXS-97 (Sheldrick 1990)'
_diffrn_ambient_temperature 150(2)
_diffrn_measured_fraction_theta_full 0.995
_diffrn_measured_fraction_theta_max 0.995
_diffrn_measurement_device_type '95mm CCD camera on \k-goniostat'
_diffrn_measurement_method CCD
_diffrn_radiation_monochromator 'horizonally mounted graphite crystal'
_diffrn_radiation_source 'fine-focus sealed tube'
_diffrn_radiation_type MoK\a
_diffrn_radiation_wavelength 0.71073
_diffrn_reflns_av_R_equivalents 0.0838
_diffrn_reflns_av_sigmaI/netI 0.0857
_diffrn_reflns_limit_h_max 20
_diffrn_reflns_limit_h_min -20
_diffrn_reflns_limit_k_max 10
_diffrn_reflns_limit_k_min -9
_diffrn_reflns_limit_l_max 43
_diffrn_reflns_limit_l_min -43
_diffrn_reflns_number 10212
_diffrn_reflns_theta_full 27.49
_diffrn_reflns_theta_max 27.49
_diffrn_reflns_theta_min 3.59
_exptl_absorpt_coefficient_mu 7.748
_exptl_absorpt_correction_T_max 0.472
_exptl_absorpt_correction_T_min 0.397
_exptl_absorpt_correction_type multi-scan
_exptl_absorpt_process_details
;
multi-scan from symmetry-related measurements
Sortav (Blessing 1995)
;
_exptl_crystal_colour yellow
_exptl_crystal_density_diffrn 2.002
_exptl_crystal_density_method 'not measured'
_exptl_crystal_description needle
_exptl_crystal_F_000 2612
_exptl_crystal_size_max 0.13
_exptl_crystal_size_mid 0.03
_exptl_crystal_size_min 0.03
_refine_diff_density_max 2.945
_refine_diff_density_min -2.099
_refine_diff_density_rms 0.289
_refine_ls_extinction_method none
_refine_ls_goodness_of_fit_ref 1.020
_refine_ls_hydrogen_treatment constr
_refine_ls_matrix_type full
_refine_ls_number_parameters 460
_refine_ls_number_reflns 8310
_refine_ls_number_restraints 60
_refine_ls_restrained_S_all 1.018
_refine_ls_R_factor_all 0.1109
_refine_ls_R_factor_gt 0.0594
_refine_ls_shift/su_max 0.000
_refine_ls_shift/su_mean 0.000
_refine_ls_structure_factor_coef Fsqd
_refine_ls_weighting_details 'calc w=1/[\s^2^(Fo^2^)+(0.0956P)^2^+0.0000P] where P=(Fo^2^+2Fc^2^)/3'
_refine_ls_weighting_scheme calc
_refine_ls_wR_factor_gt 0.1526
_refine_ls_wR_factor_ref 0.1710
_reflns_number_gt 4967
_reflns_number_total 9728
_reflns_threshold_expression >2sigma(I)
_cod_data_source_file b917871f.txt
_cod_data_source_block complex_4
_cod_depositor_comments
;
The following automatic conversions were performed:

'_symmetry_cell_setting' value 'Monoclinic' changed to 'monoclinic'
according to /home/saulius/struct/CIF-dictionaries/cif_core.dic
dictionary named 'cif_core.dic' version 2.4.2 from 2011-04-26.

Automatic conversion script
Id: cif_fix_values 1891 2012-01-12 08:04:46Z andrius 
;
_cod_original_sg_symbol_H-M P2/n
_cod_database_code 7024498

loop_
_symmetry_equiv_pos_as_xyz
'x, y, z'
'-x+1/2, y, -z+1/2'
'-x, -y, -z'
'x-1/2, -y, z-1/2'

loop_
_atom_site_label
_atom_site_type_symbol
_atom_site_fract_x
_atom_site_fract_y
_atom_site_fract_z
_atom_site_U_iso_or_equiv
_atom_site_adp_type
_atom_site_occupancy
_atom_site_symmetry_multiplicity
_atom_site_calc_flag
_atom_site_refinement_flags
Hg1 Hg 0.48974(3) 0.88414(5) -0.066537(13) 0.03904(17) Uani 1 1 d .
Hg2 Hg 0.38321(3) 0.61871(5) 0.037686(12) 0.03596(16) Uani 1 1 d .
Fe1 Fe 0.90953(13) 0.7728(2) -0.13580(5) 0.0551(5) Uani 1 1 d .
Fe2 Fe 0.57426(12) 0.7327(2) 0.24302(5) 0.0516(5) Uani 1 1 d .
S1 S 0.64025(18) 0.7233(4) -0.08826(8) 0.0395(7) Uani 1 1 d .
S2 S 0.60169(19) 0.9394(4) -0.01969(8) 0.0381(7) Uani 1 1 d .
S3 S 0.52891(19) 0.5680(4) 0.04895(8) 0.0378(7) Uani 1 1 d .
S4 S 0.44609(17) 0.7800(3) 0.10830(8) 0.0352(7) Uani 1 1 d .
N1 N 0.7529(6) 0.8276(11) -0.0343(2) 0.033(2) Uani 1 1 d .
N2 N 0.6027(5) 0.6765(10) 0.1148(2) 0.028(2) Uani 1 1 d .
C1 C 0.3867(8) 0.8460(13) -0.1046(4) 0.042(3) Uani 1 1 d .
C2 C 0.3972(8) 0.7989(12) -0.1432(3) 0.036(3) Uani 1 1 d .
H2 H 0.4513 0.7763 -0.1520 0.044 Uiso 1 1 calc R
C3 C 0.3316(9) 0.7851(13) -0.1680(4) 0.045(3) Uani 1 1 d .
H3 H 0.3405 0.7554 -0.1946 0.054 Uiso 1 1 calc R
C4 C 0.2549(11) 0.8109(15) -0.1574(4) 0.065(4) Uani 1 1 d .
H4 H 0.2098 0.7996 -0.1760 0.078 Uiso 1 1 calc R
C5 C 0.2401(8) 0.8563(14) -0.1171(4) 0.049(4) Uani 1 1 d .
H5 H 0.1851 0.8713 -0.1085 0.059 Uiso 1 1 calc R
C6 C 0.3070(7) 0.8771(12) -0.0916(4) 0.040(3) Uani 1 1 d .
H6 H 0.2993 0.9125 -0.0653 0.047 Uiso 1 1 calc R
C7 C 0.2585(8) 0.6540(12) 0.0253(4) 0.040(3) Uani 1 1 d .
C8 C 0.2223(8) 0.6213(11) -0.0129(3) 0.036(3) Uani 1 1 d .
H8 H 0.2567 0.5896 -0.0337 0.044 Uiso 1 1 calc R
C9 C 0.1368(7) 0.6352(13) -0.0200(4) 0.043(3) Uani 1 1 d .
H9 H 0.1130 0.6129 -0.0455 0.052 Uiso 1 1 calc R
C10 C 0.0861(8) 0.6825(14) 0.0109(4) 0.048(3) Uani 1 1 d .
H10 H 0.0277 0.6899 0.0065 0.057 Uiso 1 1 calc R
C11 C 0.1211(8) 0.7177(13) 0.0472(3) 0.041(3) Uani 1 1 d .
H11 H 0.0871 0.7527 0.0680 0.049 Uiso 1 1 calc R
C12 C 0.2051(7) 0.7025(14) 0.0537(3) 0.043(3) Uani 1 1 d .
H12 H 0.2277 0.7268 0.0793 0.051 Uiso 1 1 calc R
C13 C 0.6722(8) 0.8280(12) -0.0466(3) 0.037(3) Uani 1 1 d .
C14 C 0.5314(7) 0.6753(12) 0.0932(3) 0.032(3) Uani 1 1 d .
C15 C 0.8166(6) 0.7406(13) -0.0548(3) 0.036(3) Uani 1 1 d .
H15A H 0.7906 0.6479 -0.0695 0.043 Uiso 1 1 calc R
H15B H 0.8569 0.6942 -0.0351 0.043 Uiso 1 1 calc R
C16 C 0.7856(7) 0.9274(13) -0.0013(3) 0.036(3) Uani 1 1 d .
H16A H 0.7464 1.0181 0.0036 0.043 Uiso 1 1 calc R
H16B H 0.8392 0.9764 -0.0085 0.043 Uiso 1 1 calc R
C17 C 0.7986(7) 0.8276(12) 0.0364(3) 0.029(2) Uani 1 1 d .
C18 C 0.8775(7) 0.8162(14) 0.0537(4) 0.045(3) Uani 1 1 d .
H18 H 0.9231 0.8671 0.0417 0.053 Uiso 1 1 calc R
C19 C 0.8895(7) 0.7303(16) 0.0887(4) 0.054(4) Uani 1 1 d .
H19 H 0.9432 0.7261 0.1011 0.064 Uiso 1 1 calc R
C20 C 0.8245(8) 0.6511(13) 0.1054(3) 0.041(3) Uani 1 1 d .
H20 H 0.8343 0.5869 0.1285 0.049 Uiso 1 1 calc R
C21 C 0.7444(6) 0.6638(12) 0.0889(3) 0.023(2) Uani 1 1 d .
C22 C 0.7329(6) 0.7504(11) 0.0542(3) 0.026(2) Uani 1 1 d .
H22 H 0.6789 0.7572 0.0421 0.031 Uiso 1 1 calc R
C23 C 0.6734(6) 0.5702(12) 0.1068(3) 0.028(3) Uani 1 1 d .
H23A H 0.6549 0.4821 0.0884 0.034 Uiso 1 1 calc R
H23B H 0.6935 0.5180 0.1317 0.034 Uiso 1 1 calc R
C24 C 0.6127(6) 0.7715(12) 0.1520(3) 0.027(2) Uani 1 1 d .
H24A H 0.5708 0.8604 0.1521 0.032 Uiso 1 1 calc R
H24B H 0.6685 0.8226 0.1534 0.032 Uiso 1 1 calc R
C25 C 0.8625(7) 0.8449(13) -0.0831(3) 0.034(3) Uani 1 1 d .
C26 C 0.9473(8) 0.8680(16) -0.0837(4) 0.059(4) Uani 1 1 d .
H26 H 0.9879 0.8194 -0.0663 0.071 Uiso 1 1 calc R
C27 C 0.9632(8) 0.9811(16) -0.1159(4) 0.055(4) Uani 1 1 d .
H27 H 1.0165 1.0205 -0.1224 0.066 Uiso 1 1 calc R
C28 C 0.8924(8) 1.0209(14) -0.1349(3) 0.047(3) Uani 1 1 d .
H28 H 0.8861 1.0899 -0.1574 0.057 Uiso 1 1 calc R
C29 C 0.8265(7) 0.9383(14) -0.1145(3) 0.041(3) Uani 1 1 d .
H29 H 0.7688 0.9458 -0.1211 0.049 Uiso 1 1 calc R
C30 C 0.8853(9) 0.5227(9) -0.1416(2) 0.144(5) Uani 1 1 d GU
H30 H 0.8621 0.4509 -0.1228 0.173 Uiso 1 1 calc R
C31 C 0.9705(9) 0.5645(13) -0.1438(2) 0.146(5) Uani 1 1 d GU
H31 H 1.0144 0.5256 -0.1268 0.175 Uiso 1 1 calc R
C32 C 0.9786(9) 0.6746(12) -0.1759(2) 0.142(5) Uani 1 1 d GU
H32 H 1.0289 0.7223 -0.1842 0.171 Uiso 1 1 calc R
C33 C 0.8983(10) 0.7008(11) -0.1935(2) 0.140(5) Uani 1 1 d GU
H33 H 0.8855 0.7692 -0.2156 0.168 Uiso 1 1 calc R
C34 C 0.8406(9) 0.6069(13) -0.17226(18) 0.143(5) Uani 1 1 d GU
H34 H 0.7824 0.6014 -0.1777 0.171 Uiso 1 1 calc R
C35 C 0.6024(5) 0.6629(9) 0.18744(16) 0.026(2) Uani 1 1 d G
C36 C 0.6715(5) 0.6179(9) 0.21459(15) 0.051(3) Uani 1 1 d G
H36 H 0.7280 0.6508 0.2140 0.061 Uiso 1 1 calc R
C37 C 0.6307(6) 0.5058(8) 0.24394(17) 0.057(4) Uani 1 1 d G
H37 H 0.6582 0.4536 0.2658 0.068 Uiso 1 1 calc R
C38 C 0.5422(8) 0.4909(15) 0.2331(3) 0.051(3) Uani 1 1 d .
H38 H 0.5022 0.4312 0.2472 0.061 Uiso 1 1 calc R
C39 C 0.5271(8) 0.5823(14) 0.1977(3) 0.050(3) Uani 1 1 d .
H39 H 0.4755 0.5887 0.1833 0.060 Uiso 1 1 calc R
C40 C 0.5413(10) 0.9782(12) 0.2411(3) 0.105(4) Uani 1 1 d GU
H40 H 0.5317 1.0433 0.2181 0.126 Uiso 1 1 calc R
C41 C 0.6183(8) 0.9605(14) 0.2624(4) 0.108(4) Uani 1 1 d GU
H41 H 0.6692 1.0116 0.2562 0.129 Uiso 1 1 calc R
C42 C 0.6059(9) 0.8529(14) 0.2946(3) 0.109(4) Uani 1 1 d GU
H42 H 0.6470 0.8194 0.3138 0.131 Uiso 1 1 calc R
C43 C 0.5212(10) 0.8041(12) 0.2932(3) 0.107(4) Uani 1 1 d GU
H43 H 0.4957 0.7322 0.3112 0.128 Uiso 1 1 calc R
C44 C 0.4813(7) 0.8816(15) 0.2601(4) 0.109(4) Uani 1 1 d GU
H44 H 0.4245 0.8706 0.2521 0.130 Uiso 1 1 calc R

loop_
_atom_site_aniso_label
_atom_site_aniso_U_11
_atom_site_aniso_U_22
_atom_site_aniso_U_33
_atom_site_aniso_U_23
_atom_site_aniso_U_13
_atom_site_aniso_U_12
Hg1 0.0389(3) 0.0386(3) 0.0398(3) 0.0070(2) 0.0040(2) 0.0013(2)
Hg2 0.0368(3) 0.0382(3) 0.0328(2) 0.0003(2) 0.0015(2) -0.0049(2)
Fe1 0.0798(15) 0.0485(12) 0.0388(10) 0.0011(9) 0.0276(10) 0.0112(10)
Fe2 0.0821(15) 0.0477(11) 0.0263(8) 0.0018(8) 0.0171(9) 0.0083(10)
S1 0.0457(19) 0.0388(18) 0.0340(15) -0.0041(13) 0.0035(14) 0.0005(14)
S2 0.0435(19) 0.0428(18) 0.0283(14) 0.0016(12) 0.0075(13) 0.0104(15)
S3 0.0409(19) 0.0443(17) 0.0286(14) -0.0088(12) 0.0077(13) -0.0058(15)
S4 0.0314(17) 0.0413(18) 0.0332(14) -0.0047(13) 0.0038(13) 0.0034(13)
N1 0.042(6) 0.039(6) 0.020(4) 0.003(4) 0.001(4) 0.001(5)
N2 0.032(6) 0.021(5) 0.033(5) 0.000(4) 0.010(4) -0.001(4)
C1 0.051(9) 0.027(7) 0.048(7) -0.004(5) -0.007(6) 0.001(6)
C2 0.051(8) 0.030(7) 0.029(6) -0.009(5) 0.004(6) 0.002(6)
C3 0.064(10) 0.028(7) 0.042(7) 0.001(5) 0.002(7) 0.002(7)
C4 0.100(13) 0.027(8) 0.066(10) 0.003(7) -0.032(9) -0.010(8)
C5 0.028(8) 0.038(8) 0.082(10) 0.010(7) 0.002(7) 0.006(6)
C6 0.029(7) 0.033(7) 0.056(8) -0.014(6) -0.004(6) 0.009(5)
C7 0.053(9) 0.019(6) 0.048(7) 0.011(5) -0.009(6) -0.009(5)
C8 0.051(9) 0.020(6) 0.038(6) -0.008(5) -0.007(6) 0.005(5)
C9 0.031(8) 0.049(8) 0.049(7) -0.013(6) -0.010(6) -0.002(6)
C10 0.028(7) 0.036(7) 0.078(10) 0.013(7) -0.002(7) 0.002(6)
C11 0.055(9) 0.033(7) 0.036(6) 0.001(5) 0.016(6) 0.007(6)
C12 0.037(8) 0.053(8) 0.038(7) 0.008(6) 0.007(6) -0.007(6)
C13 0.079(10) 0.013(6) 0.020(5) 0.004(4) 0.006(6) -0.023(6)
C14 0.038(7) 0.022(6) 0.036(6) 0.018(5) 0.026(6) 0.012(5)
C15 0.035(7) 0.041(7) 0.032(6) -0.004(5) 0.004(5) 0.016(6)
C16 0.045(8) 0.040(7) 0.023(5) -0.008(5) 0.006(5) -0.009(6)
C17 0.031(7) 0.028(6) 0.028(5) 0.001(4) 0.004(5) -0.001(5)
C18 0.034(8) 0.050(8) 0.050(7) 0.013(6) 0.009(6) -0.012(6)
C19 0.025(7) 0.084(10) 0.052(8) 0.011(7) -0.011(6) 0.001(7)
C20 0.052(8) 0.045(7) 0.025(5) 0.011(5) 0.000(6) -0.011(6)
C21 0.022(6) 0.029(6) 0.019(5) -0.009(4) 0.001(4) 0.007(5)
C22 0.028(6) 0.020(6) 0.030(5) -0.008(4) 0.011(5) 0.001(5)
C23 0.036(7) 0.030(6) 0.018(5) 0.006(4) 0.007(5) 0.002(5)
C24 0.026(6) 0.034(6) 0.020(5) 0.007(4) -0.003(4) -0.003(5)
C25 0.041(8) 0.042(7) 0.020(5) -0.006(5) 0.003(5) 0.002(5)
C26 0.037(9) 0.102(12) 0.039(7) 0.006(7) 0.003(6) 0.012(7)
C27 0.043(9) 0.081(10) 0.042(7) -0.002(7) 0.023(7) -0.023(7)
C28 0.062(9) 0.044(8) 0.038(7) 0.000(6) 0.022(7) 0.006(7)
C29 0.041(8) 0.046(7) 0.037(6) 0.009(5) 0.018(6) 0.014(6)
C30 0.242(15) 0.104(8) 0.090(8) -0.044(6) 0.041(9) 0.019(9)
C31 0.243(15) 0.106(8) 0.092(8) -0.044(6) 0.042(9) 0.029(9)
C32 0.239(15) 0.104(8) 0.087(8) -0.049(6) 0.048(9) 0.028(9)
C33 0.240(15) 0.101(8) 0.082(8) -0.049(6) 0.040(9) 0.022(9)
C34 0.240(15) 0.103(8) 0.088(8) -0.050(6) 0.038(9) 0.014(9)
C35 0.030(6) 0.022(6) 0.027(5) 0.004(4) 0.006(5) -0.003(5)
C36 0.079(10) 0.040(8) 0.034(6) 0.007(5) -0.004(6) -0.007(6)
C37 0.112(13) 0.040(8) 0.019(5) -0.003(5) 0.005(7) 0.010(8)
C38 0.058(9) 0.068(9) 0.028(6) 0.022(6) 0.010(6) -0.012(7)
C39 0.064(9) 0.062(8) 0.024(6) 0.011(6) 0.006(6) -0.010(7)
C40 0.176(11) 0.073(7) 0.069(6) -0.026(5) 0.032(7) 0.028(7)
C41 0.180(11) 0.074(7) 0.072(6) -0.030(5) 0.029(7) 0.020(7)
C42 0.181(11) 0.076(7) 0.071(6) -0.027(5) 0.027(7) 0.024(7)
C43 0.178(11) 0.074(7) 0.071(6) -0.026(5) 0.035(7) 0.026(7)
C44 0.175(11) 0.077(7) 0.076(6) -0.030(5) 0.033(7) 0.030(6)

loop_
_atom_type_symbol
_atom_type_description
_atom_type_scat_dispersion_real
_atom_type_scat_dispersion_imag
_atom_type_scat_source
C C 0.0033 0.0016 'International Tables Vol C Tables 4.2.6.8 and 6.1.1.4'
H H 0.0000 0.0000 'International Tables Vol C Tables 4.2.6.8 and 6.1.1.4'
Hg Hg -2.3894 9.2266 'International Tables Vol C Tables 4.2.6.8 and 6.1.1.4'
Fe Fe 0.3463 0.8444 'International Tables Vol C Tables 4.2.6.8 and 6.1.1.4'
S S 0.1246 0.1234 'International Tables Vol C Tables 4.2.6.8 and 6.1.1.4'
N N 0.0061 0.0033 'International Tables Vol C Tables 4.2.6.8 and 6.1.1.4'
O O 0.0106 0.0060 'International Tables Vol C Tables 4.2.6.8 and 6.1.1.4'

loop_
_geom_angle_atom_site_label_1
_geom_angle_atom_site_label_2
_geom_angle_atom_site_label_3
_geom_angle
C1 Hg1 S2 175.8(3)
C1 Hg1 S1 115.6(3)
S2 Hg1 S1 68.58(9)
C7 Hg2 S3 176.8(4)
C7 Hg2 S4 114.6(3)
S3 Hg2 S4 68.57(8)
C32 Fe1 C31 42.18(19)
C32 Fe1 C26 127.4(6)
C31 Fe1 C26 108.4(5)
C32 Fe1 C27 109.2(5)
C31 Fe1 C27 124.0(6)
C26 Fe1 C27 42.6(5)
C32 Fe1 C28 119.7(4)
C31 Fe1 C28 156.5(5)
C26 Fe1 C28 68.9(5)
C27 Fe1 C28 38.3(5)
C32 Fe1 C33 41.50(10)
C31 Fe1 C33 69.52(19)
C26 Fe1 C33 165.5(5)
C27 Fe1 C33 125.8(4)
C28 Fe1 C33 107.0(4)
C32 Fe1 C29 155.2(5)
C31 Fe1 C29 160.7(4)
C26 Fe1 C29 67.4(5)
C27 Fe1 C29 66.7(5)
C28 Fe1 C29 41.6(4)
C33 Fe1 C29 119.4(5)
C32 Fe1 C25 163.4(5)
C31 Fe1 C25 124.4(4)
C26 Fe1 C25 39.8(5)
C27 Fe1 C25 68.5(4)
C28 Fe1 C25 69.4(4)
C33 Fe1 C25 153.2(6)
C29 Fe1 C25 40.4(4)
C32 Fe1 C30 69.2(2)
C31 Fe1 C30 40.74(15)
C26 Fe1 C30 120.8(5)
C27 Fe1 C30 159.2(6)
C28 Fe1 C30 161.0(6)
C33 Fe1 C30 67.6(2)
C29 Fe1 C30 123.7(5)
C25 Fe1 C30 106.7(3)
C32 Fe1 C34 68.5(2)
C31 Fe1 C34 68.0(2)
C26 Fe1 C34 153.8(4)
C27 Fe1 C34 160.8(5)
C28 Fe1 C34 125.0(5)
C33 Fe1 C34 39.85(18)
C29 Fe1 C34 106.9(5)
C25 Fe1 C34 119.2(4)
C30 Fe1 C34 39.48(17)
C43 Fe2 C44 41.11(19)
C43 Fe2 C35 167.7(5)
C44 Fe2 C35 128.6(4)
C43 Fe2 C42 40.85(17)
C44 Fe2 C42 68.54(19)
C35 Fe2 C42 149.9(5)
C43 Fe2 C38 107.5(4)
C44 Fe2 C38 115.8(5)
C35 Fe2 C38 69.2(4)
C42 Fe2 C38 130.3(5)
C43 Fe2 C37 116.5(4)
C44 Fe2 C37 149.6(5)
C35 Fe2 C37 69.5(2)
C42 Fe2 C37 108.7(4)
C38 Fe2 C37 41.6(4)
C43 Fe2 C40 68.4(2)
C44 Fe2 C40 40.51(18)
C35 Fe2 C40 107.9(3)
C42 Fe2 C40 67.7(2)
C38 Fe2 C40 148.9(6)
C37 Fe2 C40 168.6(5)
C43 Fe2 C39 129.5(5)
C44 Fe2 C39 108.0(5)
C35 Fe2 C39 40.7(4)
C42 Fe2 C39 168.5(5)
C38 Fe2 C39 40.2(4)
C37 Fe2 C39 68.4(4)
C40 Fe2 C39 117.3(5)
C43 Fe2 C41 68.1(2)
C44 Fe2 C41 67.9(2)
C35 Fe2 C41 117.1(4)
C42 Fe2 C41 40.13(19)
C38 Fe2 C41 169.3(5)
C37 Fe2 C41 130.5(5)
C40 Fe2 C41 39.94(17)
C39 Fe2 C41 150.0(5)
C43 Fe2 C36 150.0(5)
C44 Fe2 C36 166.7(5)
C35 Fe2 C36 41.56(11)
C42 Fe2 C36 116.1(4)
C38 Fe2 C36 71.6(4)
C37 Fe2 C36 42.89(14)
C40 Fe2 C36 127.9(4)
C39 Fe2 C36 69.9(4)
C41 Fe2 C36 107.0(4)
C13 S1 Hg1 78.0(5)
C13 S2 Hg1 92.6(4)
C14 S3 Hg2 92.4(4)
C14 S4 Hg2 77.7(4)
C13 N1 C15 122.9(9)
C13 N1 C16 123.3(9)
C15 N1 C16 113.5(9)
C14 N2 C23 123.5(8)
C14 N2 C24 122.1(8)
C23 N2 C24 114.0(8)
C2 C1 C6 119.7(11)
C2 C1 Hg1 120.3(9)
C6 C1 Hg1 119.8(9)
C3 C2 C1 120.1(11)
C3 C2 H2 120.0
C1 C2 H2 120.0
C4 C3 C2 123.0(13)
C4 C3 H3 118.5
C2 C3 H3 118.5
C3 C4 C5 119.4(13)
C3 C4 H4 120.3
C5 C4 H4 120.3
C6 C5 C4 118.4(12)
C6 C5 H5 120.8
C4 C5 H5 120.8
C5 C6 C1 119.4(12)
C5 C6 H6 120.3
C1 C6 H6 120.3
C12 C7 C8 116.4(11)
C12 C7 Hg2 122.0(9)
C8 C7 Hg2 121.6(10)
C9 C8 C7 120.7(11)
C9 C8 H8 119.6
C7 C8 H8 119.6
C8 C9 C10 119.5(11)
C8 C9 H9 120.3
C10 C9 H9 120.3
C11 C10 C9 119.8(11)
C11 C10 H10 120.1
C9 C10 H10 120.1
C10 C11 C12 119.9(11)
C10 C11 H11 120.0
C12 C11 H11 120.0
C11 C12 C7 123.7(11)
C11 C12 H12 118.1
C7 C12 H12 118.1
N1 C13 S1 120.7(9)
N1 C13 S2 118.6(7)
S1 C13 S2 120.6(8)
N2 C14 S4 121.1(8)
N2 C14 S3 117.8(7)
S4 C14 S3 121.1(7)
N1 C15 C25 113.9(9)
N1 C15 H15A 108.8
C25 C15 H15A 108.8
N1 C15 H15B 108.8
C25 C15 H15B 108.8
H15A C15 H15B 107.7
N1 C16 C17 112.2(9)
N1 C16 H16A 109.2
C17 C16 H16A 109.2
N1 C16 H16B 109.2
C17 C16 H16B 109.2
H16A C16 H16B 107.9
C18 C17 C22 119.2(10)
C18 C17 C16 119.2(10)
C22 C17 C16 121.6(10)
C17 C18 C19 119.7(10)
C17 C18 H18 120.2
C19 C18 H18 120.2
C20 C19 C18 120.5(11)
C20 C19 H19 119.7
C18 C19 H19 119.7
C19 C20 C21 120.6(10)
C19 C20 H20 119.7
C21 C20 H20 119.7
C22 C21 C20 118.4(9)
C22 C21 C23 121.1(9)
C20 C21 C23 120.2(9)
C21 C22 C17 121.5(10)
C21 C22 H22 119.3
C17 C22 H22 119.3
N2 C23 C21 112.3(8)
N2 C23 H23A 109.2
C21 C23 H23A 109.2
N2 C23 H23B 109.2
C21 C23 H23B 109.2
H23A C23 H23B 107.9
N2 C24 C35 111.0(8)
N2 C24 H24A 109.4
C35 C24 H24A 109.4
N2 C24 H24B 109.4
C35 C24 H24B 109.4
H24A C24 H24B 108.0
C26 C25 C29 107.2(10)
C26 C25 C15 126.8(10)
C29 C25 C15 126.0(10)
C26 C25 Fe1 68.3(7)
C29 C25 Fe1 69.8(6)
C15 C25 Fe1 127.0(7)
C25 C26 C27 107.3(11)
C25 C26 Fe1 71.9(7)
C27 C26 Fe1 68.9(7)
C25 C26 H26 126.4
C27 C26 H26 126.4
Fe1 C26 H26 124.4
C28 C27 C26 110.2(11)
C28 C27 Fe1 72.1(8)
C26 C27 Fe1 68.4(7)
C28 C27 H27 124.9
C26 C27 H27 124.9
Fe1 C27 H27 126.1
C27 C28 C29 106.6(11)
C27 C28 Fe1 69.6(8)
C29 C28 Fe1 69.5(6)
C27 C28 H28 126.7
C29 C28 H28 126.7
Fe1 C28 H28 125.8
C25 C29 C28 108.7(11)
C25 C29 Fe1 69.8(6)
C28 C29 Fe1 68.9(6)
C25 C29 H29 125.7
C28 C29 H29 125.7
Fe1 C29 H29 127.2
C34 C30 C31 108.0
C34 C30 Fe1 71.5(4)
C31 C30 Fe1 65.9(4)
C34 C30 H30 126.0
C31 C30 H30 126.0
Fe1 C30 H30 128.1
C32 C31 C30 108.0
C32 C31 Fe1 67.89(17)
C30 C31 Fe1 73.4(4)
C32 C31 H31 126.0
C30 C31 H31 126.0
Fe1 C31 H31 124.3
C33 C32 C31 108.0
C33 C32 Fe1 72.4(4)
C31 C32 Fe1 69.9(3)
C33 C32 H32 126.0
C31 C32 H32 126.0
Fe1 C32 H32 123.3
C34 C33 C32 108.0
C34 C33 Fe1 72.9(3)
C32 C33 Fe1 66.1(4)
C34 C33 H33 126.0
C32 C33 H33 126.0
Fe1 C33 H33 126.5
C33 C34 C30 108.0
C33 C34 Fe1 67.21(17)
C30 C34 Fe1 69.0(3)
C33 C34 H34 126.0
C30 C34 H34 126.0
Fe1 C34 H34 129.4
C39 C35 C36 111.3(6)
C39 C35 C24 125.6(8)
C36 C35 C24 123.1(6)
C39 C35 Fe2 71.6(5)
C36 C35 Fe2 71.3(3)
C24 C35 Fe2 127.5(6)
C35 C36 C37 103.0
C35 C36 Fe2 67.2(2)
C37 C36 Fe2 67.56(19)
C35 C36 H36 128.5
C37 C36 H36 128.5
Fe2 C36 H36 128.2
C38 C37 C36 109.1(5)
C38 C37 Fe2 69.3(6)
C36 C37 Fe2 69.56(19)
C38 C37 H37 125.4
C36 C37 H37 125.4
Fe2 C37 H37 127.3
C39 C38 C37 107.6(9)
C39 C38 Fe2 70.8(7)
C37 C38 Fe2 69.2(6)
C39 C38 H38 126.2
C37 C38 H38 126.2
Fe2 C38 H38 125.4
C38 C39 C35 108.9(11)
C38 C39 Fe2 69.0(7)
C35 C39 Fe2 67.7(5)
C38 C39 H39 125.6
C35 C39 H39 125.6
Fe2 C39 H39 129.4
C41 C40 C44 108.0
C41 C40 Fe2 70.6(4)
C44 C40 Fe2 68.1(4)
C41 C40 H40 126.0
C44 C40 H40 126.0
Fe2 C40 H40 126.9
C40 C41 C42 108.0
C40 C41 Fe2 69.5(4)
C42 C41 Fe2 68.7(4)
C40 C41 H41 126.0
C42 C41 H41 126.0
Fe2 C41 H41 127.4
C41 C42 C43 108.0
C41 C42 Fe2 71.2(4)
C43 C42 Fe2 68.2(4)
C41 C42 H42 126.0
C43 C42 H42 126.0
Fe2 C42 H42 126.1
C44 C43 C42 108.0
C44 C43 Fe2 69.9(4)
C42 C43 Fe2 70.9(5)
C44 C43 H43 126.0
C42 C43 H43 126.0
Fe2 C43 H43 124.8
C43 C44 C40 108.0
C43 C44 Fe2 69.0(4)
C40 C44 Fe2 71.4(4)
C43 C44 H44 126.0
C40 C44 H44 126.0
Fe2 C44 H44 125.2

loop_
_geom_bond_atom_site_label_1
_geom_bond_atom_site_label_2
_geom_bond_distance
Hg1 C1 2.088(12)
Hg1 S2 2.401(3)
Hg1 S1 2.876(3)
Hg2 C7 2.058(12)
Hg2 S3 2.400(3)
Hg2 S4 2.882(3)
Fe1 C32 1.959(7)
Fe1 C31 1.986(10)
Fe1 C26 2.004(13)
Fe1 C27 2.011(13)
Fe1 C28 2.043(12)
Fe1 C33 2.043(7)
Fe1 C29 2.050(11)
Fe1 C25 2.051(10)
Fe1 C30 2.085(8)
Fe1 C34 2.118(11)
Fe2 C43 2.016(10)
Fe2 C44 2.028(11)
Fe2 C35 2.035(6)
Fe2 C42 2.052(10)
Fe2 C38 2.063(13)
Fe2 C37 2.062(7)
Fe2 C40 2.071(10)
Fe2 C39 2.087(12)
Fe2 C41 2.086(11)
Fe2 C36 2.091(7)
S1 C13 1.713(10)
S2 C13 1.739(12)
S3 C14 1.737(11)
S4 C14 1.711(10)
N1 C13 1.350(14)
N1 C15 1.448(12)
N1 C16 1.465(13)
N2 C14 1.339(13)
N2 C23 1.465(13)
N2 C24 1.482(12)
C1 C2 1.379(14)
C1 C6 1.396(16)
C2 C3 1.332(15)
C2 H2 0.9500
C3 C4 1.316(18)
C3 H3 0.9500
C4 C5 1.443(18)
C4 H4 0.9500
C5 C6 1.368(16)
C5 H5 0.9500
C6 H6 0.9500
C7 C12 1.374(16)
C7 C8 1.425(15)
C8 C9 1.394(16)
C8 H8 0.9500
C9 C10 1.405(17)
C9 H9 0.9500
C10 C11 1.365(16)
C10 H10 0.9500
C11 C12 1.369(15)
C11 H11 0.9500
C12 H12 0.9500
C15 C25 1.497(14)
C15 H15A 0.9900
C15 H15B 0.9900
C16 C17 1.522(14)
C16 H16A 0.9900
C16 H16B 0.9900
C17 C18 1.384(15)
C17 C22 1.387(13)
C18 C19 1.383(15)
C18 H18 0.9500
C19 C20 1.371(15)
C19 H19 0.9500
C20 C21 1.391(15)
C20 H20 0.9500
C21 C22 1.381(13)
C21 C23 1.519(14)
C22 H22 0.9500
C23 H23A 0.9900
C23 H23B 0.9900
C24 C35 1.507(10)
C24 H24A 0.9900
C24 H24B 0.9900
C25 C26 1.380(16)
C25 C29 1.415(14)
C26 C27 1.460(16)
C26 H26 0.9500
C27 C28 1.329(16)
C27 H27 0.9500
C28 C29 1.454(15)
C28 H28 0.9500
C29 H29 0.9500
C30 C34 1.4200
C30 C31 1.4200
C30 H30 0.9500
C31 C32 1.4200
C31 H31 0.9500
C32 C33 1.4200
C32 H32 0.9500
C33 C34 1.4200
C33 H33 0.9500
C34 H34 0.9500
C35 C39 1.435(14)
C35 C36 1.4644
C36 C37 1.5185
C36 H36 0.9500
C37 C38 1.463(15)
C37 H37 0.9500
C38 C39 1.426(14)
C38 H38 0.9500
C39 H39 0.9500
C40 C41 1.4200
C40 C44 1.4200
C40 H40 0.9500
C41 C42 1.4200
C41 H41 0.9500
C42 C43 1.4200
C42 H42 0.9500
C43 C44 1.4200
C43 H43 0.9500
C44 H44 0.9500

loop_
_geom_torsion_atom_site_label_1
_geom_torsion_atom_site_label_2
_geom_torsion_atom_site_label_3
_geom_torsion_atom_site_label_4
_geom_torsion
C1 Hg1 S1 C13 177.9(5)
S2 Hg1 S1 C13 -2.3(3)
C1 Hg1 S2 C13 179(100)
S1 Hg1 S2 C13 2.3(3)
C7 Hg2 S3 C14 -175(5)
S4 Hg2 S3 C14 3.2(3)
C7 Hg2 S4 C14 176.6(4)
S3 Hg2 S4 C14 -3.3(3)
S2 Hg1 C1 C2 161(4)
S1 Hg1 C1 C2 -22.0(10)
S2 Hg1 C1 C6 -15(5)
S1 Hg1 C1 C6 161.7(8)
C6 C1 C2 C3 0.8(17)
Hg1 C1 C2 C3 -175.6(8)
C1 C2 C3 C4 -1.7(18)
C2 C3 C4 C5 0.1(19)
C3 C4 C5 C6 2.4(18)
C4 C5 C6 C1 -3.3(16)
C2 C1 C6 C5 1.7(16)
Hg1 C1 C6 C5 178.1(8)
S3 Hg2 C7 C12 158(5)
S4 Hg2 C7 C12 -20.1(10)
S3 Hg2 C7 C8 -18(6)
S4 Hg2 C7 C8 163.1(7)
C12 C7 C8 C9 -1.3(15)
Hg2 C7 C8 C9 175.6(8)
C7 C8 C9 C10 0.2(16)
C8 C9 C10 C11 1.4(17)
C9 C10 C11 C12 -1.8(17)
C10 C11 C12 C7 0.6(18)
C8 C7 C12 C11 1.0(16)
Hg2 C7 C12 C11 -175.9(8)
C15 N1 C13 S1 -0.1(13)
C16 N1 C13 S1 173.7(7)
C15 N1 C13 S2 -179.2(7)
C16 N1 C13 S2 -5.4(13)
Hg1 S1 C13 N1 -175.6(8)
Hg1 S1 C13 S2 3.5(5)
Hg1 S2 C13 N1 175.0(7)
Hg1 S2 C13 S1 -4.1(6)
C23 N2 C14 S4 170.3(7)
C24 N2 C14 S4 -1.9(13)
C23 N2 C14 S3 -11.1(12)
C24 N2 C14 S3 176.7(7)
Hg2 S4 C14 N2 -176.5(8)
Hg2 S4 C14 S3 5.0(5)
Hg2 S3 C14 N2 175.5(7)
Hg2 S3 C14 S4 -5.9(6)
C13 N1 C15 C25 95.4(12)
C16 N1 C15 C25 -78.9(11)
C13 N1 C16 C17 101.5(11)
C15 N1 C16 C17 -84.2(11)
N1 C16 C17 C18 119.8(11)
N1 C16 C17 C22 -61.4(13)
C22 C17 C18 C19 -0.9(17)
C16 C17 C18 C19 177.9(11)
C17 C18 C19 C20 2.5(19)
C18 C19 C20 C21 -3.9(19)
C19 C20 C21 C22 3.6(16)
C19 C20 C21 C23 177.6(10)
C20 C21 C22 C17 -2.0(14)
C23 C21 C22 C17 -175.9(9)
C18 C17 C22 C21 0.7(15)
C16 C17 C22 C21 -178.1(9)
C14 N2 C23 C21 106.6(10)
C24 N2 C23 C21 -80.6(10)
C22 C21 C23 N2 -57.9(12)
C20 C21 C23 N2 128.3(10)
C14 N2 C24 C35 99.0(10)
C23 N2 C24 C35 -73.9(10)
N1 C15 C25 C26 124.7(12)
N1 C15 C25 C29 -55.5(14)
N1 C15 C25 Fe1 -146.2(8)
C32 Fe1 C25 C26 45.2(19)
C31 Fe1 C25 C26 77.1(9)
C27 Fe1 C25 C26 -40.3(8)
C28 Fe1 C25 C26 -81.4(8)
C33 Fe1 C25 C26 -168.4(9)
C29 Fe1 C25 C26 -119.0(10)
C30 Fe1 C25 C26 118.3(8)
C34 Fe1 C25 C26 159.2(7)
C32 Fe1 C25 C29 164.2(15)
C31 Fe1 C25 C29 -163.9(8)
C26 Fe1 C25 C29 119.0(10)
C27 Fe1 C25 C29 78.8(8)
C28 Fe1 C25 C29 37.7(7)
C33 Fe1 C25 C29 -49.3(12)
C30 Fe1 C25 C29 -122.7(8)
C34 Fe1 C25 C29 -81.8(8)
C32 Fe1 C25 C15 -75(2)
C31 Fe1 C25 C15 -43.3(12)
C26 Fe1 C25 C15 -120.4(13)
C27 Fe1 C25 C15 -160.7(11)
C28 Fe1 C25 C15 158.2(11)
C33 Fe1 C25 C15 71.2(13)
C29 Fe1 C25 C15 120.5(13)
C30 Fe1 C25 C15 -2.2(11)
C34 Fe1 C25 C15 38.8(11)
C29 C25 C26 C27 1.0(13)
C15 C25 C26 C27 -179.2(10)
Fe1 C25 C26 C27 60.2(8)
C29 C25 C26 Fe1 -59.2(8)
C15 C25 C26 Fe1 120.7(11)
C32 Fe1 C26 C25 -165.2(6)
C31 Fe1 C26 C25 -122.0(7)
C27 Fe1 C26 C25 117.4(10)
C28 Fe1 C26 C25 82.8(7)
C33 Fe1 C26 C25 158.7(17)
C29 Fe1 C26 C25 37.8(7)
C30 Fe1 C26 C25 -79.0(8)
C34 Fe1 C26 C25 -44.6(15)
C32 Fe1 C26 C27 77.3(9)
C31 Fe1 C26 C27 120.6(8)
C28 Fe1 C26 C27 -34.6(7)
C33 Fe1 C26 C27 41(2)
C29 Fe1 C26 C27 -79.6(8)
C25 Fe1 C26 C27 -117.4(10)
C30 Fe1 C26 C27 163.6(8)
C34 Fe1 C26 C27 -162.0(11)
C25 C26 C27 C28 -1.9(15)
Fe1 C26 C27 C28 60.2(9)
C25 C26 C27 Fe1 -62.1(9)
C32 Fe1 C27 C28 113.9(8)
C31 Fe1 C27 C28 158.6(6)
C26 Fe1 C27 C28 -121.2(10)
C33 Fe1 C27 C28 70.5(9)
C29 Fe1 C27 C28 -39.8(7)
C25 Fe1 C27 C28 -83.6(7)
C30 Fe1 C27 C28 -164.3(9)
C34 Fe1 C27 C28 34.3(18)
C32 Fe1 C27 C26 -124.9(8)
C31 Fe1 C27 C26 -80.2(8)
C28 Fe1 C27 C26 121.2(10)
C33 Fe1 C27 C26 -168.3(7)
C29 Fe1 C27 C26 81.4(7)
C25 Fe1 C27 C26 37.6(7)
C30 Fe1 C27 C26 -43.1(15)
C34 Fe1 C27 C26 155.5(13)
C26 C27 C28 C29 2.0(14)
Fe1 C27 C28 C29 59.9(8)
C26 C27 C28 Fe1 -58.0(9)
C32 Fe1 C28 C27 -83.6(9)
C31 Fe1 C28 C27 -49.4(15)
C26 Fe1 C28 C27 38.4(7)
C33 Fe1 C28 C27 -126.9(8)
C29 Fe1 C28 C27 117.7(10)
C25 Fe1 C28 C27 81.1(7)
C30 Fe1 C28 C27 162.7(9)
C34 Fe1 C28 C27 -166.9(6)
C32 Fe1 C28 C29 158.7(8)
C31 Fe1 C28 C29 -167.1(10)
C26 Fe1 C28 C29 -79.3(7)
C27 Fe1 C28 C29 -117.7(10)
C33 Fe1 C28 C29 115.4(8)
C25 Fe1 C28 C29 -36.6(7)
C30 Fe1 C28 C29 45.0(14)
C34 Fe1 C28 C29 75.4(8)
C26 C25 C29 C28 0.2(13)
C15 C25 C29 C28 -179.7(9)
Fe1 C25 C29 C28 -58.1(8)
C26 C25 C29 Fe1 58.3(8)
C15 C25 C29 Fe1 -121.6(10)
C27 C28 C29 C25 -1.4(13)
Fe1 C28 C29 C25 58.6(8)
C27 C28 C29 Fe1 -60.0(9)
C32 Fe1 C29 C25 -169.3(11)
C31 Fe1 C29 C25 43.9(19)
C26 Fe1 C29 C25 -37.3(7)
C27 Fe1 C29 C25 -83.8(8)
C28 Fe1 C29 C25 -120.5(10)
C33 Fe1 C29 C25 156.9(7)
C30 Fe1 C29 C25 75.5(8)
C34 Fe1 C29 C25 115.5(7)
C32 Fe1 C29 C28 -48.8(16)
C31 Fe1 C29 C28 164.4(15)
C26 Fe1 C29 C28 83.2(8)
C27 Fe1 C29 C28 36.7(7)
C33 Fe1 C29 C28 -82.6(8)
C25 Fe1 C29 C28 120.5(10)
C30 Fe1 C29 C28 -164.0(7)
C34 Fe1 C29 C28 -124.0(7)
C32 Fe1 C30 C34 -81.0(2)
C31 Fe1 C30 C34 -120.41(10)
C26 Fe1 C30 C34 156.9(5)
C27 Fe1 C30 C34 -170.5(12)
C28 Fe1 C30 C34 40.6(11)
C33 Fe1 C30 C34 -36.3(2)
C29 Fe1 C30 C34 75.0(5)
C25 Fe1 C30 C34 115.9(4)
C32 Fe1 C30 C31 39.4(2)
C26 Fe1 C30 C31 -82.7(5)
C27 Fe1 C30 C31 -50.1(12)
C28 Fe1 C30 C31 161.0(11)
C33 Fe1 C30 C31 84.1(2)
C29 Fe1 C30 C31 -164.6(5)
C25 Fe1 C30 C31 -123.7(4)
C34 Fe1 C30 C31 120.41(10)
C34 C30 C31 C32 0.0
Fe1 C30 C31 C32 -59.3(3)
C34 C30 C31 Fe1 59.3(3)
C26 Fe1 C31 C32 -125.9(5)
C27 Fe1 C31 C32 -81.2(5)
C28 Fe1 C31 C32 -46.6(11)
C33 Fe1 C31 C32 38.88(8)
C29 Fe1 C31 C32 160.0(17)
C25 Fe1 C31 C32 -167.0(6)
C30 Fe1 C31 C32 118.0(2)
C34 Fe1 C31 C32 81.74(17)
C32 Fe1 C31 C30 -118.0(2)
C26 Fe1 C31 C30 116.1(4)
C27 Fe1 C31 C30 160.8(5)
C28 Fe1 C31 C30 -164.6(12)
C33 Fe1 C31 C30 -79.1(3)
C29 Fe1 C31 C30 42.0(15)
C25 Fe1 C31 C30 75.0(5)
C34 Fe1 C31 C30 -36.26(11)
C30 C31 C32 C33 0.0
Fe1 C31 C32 C33 -62.8(4)
C30 C31 C32 Fe1 62.8(4)
C31 Fe1 C32 C33 117.45(19)
C26 Fe1 C32 C33 -167.2(6)
C27 Fe1 C32 C33 -122.7(5)
C28 Fe1 C32 C33 -82.0(6)
C29 Fe1 C32 C33 -46.9(12)
C25 Fe1 C32 C33 158.0(16)
C30 Fe1 C32 C33 79.4(3)
C34 Fe1 C32 C33 36.92(16)
C26 Fe1 C32 C31 75.4(5)
C27 Fe1 C32 C31 119.8(6)
C28 Fe1 C32 C31 160.5(6)
C33 Fe1 C32 C31 -117.45(19)
C29 Fe1 C32 C31 -164.3(13)
C25 Fe1 C32 C31 40.5(15)
C30 Fe1 C32 C31 -38.06(14)
C34 Fe1 C32 C31 -80.53(15)
C31 C32 C33 C34 0.0
Fe1 C32 C33 C34 -61.2(2)
C31 C32 C33 Fe1 61.2(2)
C32 Fe1 C33 C34 119.32(16)
C31 Fe1 C33 C34 79.82(18)
C26 Fe1 C33 C34 164(2)
C27 Fe1 C33 C34 -162.4(7)
C28 Fe1 C33 C34 -124.7(5)
C29 Fe1 C33 C34 -81.2(5)
C25 Fe1 C33 C34 -46.9(8)
C30 Fe1 C33 C34 35.95(17)
C31 Fe1 C33 C32 -39.50(19)
C26 Fe1 C33 C32 45(2)
C27 Fe1 C33 C32 78.3(7)
C28 Fe1 C33 C32 115.9(5)
C29 Fe1 C33 C32 159.4(5)
C25 Fe1 C33 C32 -166.3(9)
C30 Fe1 C33 C32 -83.4(3)
C34 Fe1 C33 C32 -119.32(17)
C32 C33 C34 C30 0.0
Fe1 C33 C34 C30 -56.9(4)
C32 C33 C34 Fe1 56.9(4)
C31 C30 C34 C33 0.0
Fe1 C30 C34 C33 55.9(3)
C31 C30 C34 Fe1 -55.9(3)
C32 Fe1 C34 C33 -38.39(10)
C31 Fe1 C34 C33 -83.99(19)
C26 Fe1 C34 C33 -171.1(12)
C27 Fe1 C34 C33 48.4(14)
C28 Fe1 C34 C33 73.6(5)
C29 Fe1 C34 C33 115.8(4)
C25 Fe1 C34 C33 157.9(5)
C30 Fe1 C34 C33 -121.4(2)
C32 Fe1 C34 C30 83.0(3)
C31 Fe1 C34 C30 37.38(11)
C26 Fe1 C34 C30 -49.8(11)
C27 Fe1 C34 C30 169.7(15)
C28 Fe1 C34 C30 -165.0(4)
C33 Fe1 C34 C30 121.4(2)
C29 Fe1 C34 C30 -122.8(3)
C25 Fe1 C34 C30 -80.8(4)
N2 C24 C35 C39 -66.1(12)
N2 C24 C35 C36 109.7(8)
N2 C24 C35 Fe2 -159.4(6)
C43 Fe2 C35 C39 -41.2(18)
C44 Fe2 C35 C39 -71.3(8)
C42 Fe2 C35 C39 172.4(8)
C38 Fe2 C35 C39 35.8(7)
C37 Fe2 C35 C39 80.3(7)
C40 Fe2 C35 C39 -111.4(8)
C41 Fe2 C35 C39 -153.7(7)
C36 Fe2 C35 C39 121.1(7)
C43 Fe2 C35 C36 -162.3(16)
C44 Fe2 C35 C36 167.6(6)
C42 Fe2 C35 C36 51.3(8)
C38 Fe2 C35 C36 -85.3(5)
C37 Fe2 C35 C36 -40.78(14)
C40 Fe2 C35 C36 127.5(6)
C39 Fe2 C35 C36 -121.1(7)
C41 Fe2 C35 C36 85.2(6)
C43 Fe2 C35 C24 80.0(19)
C44 Fe2 C35 C24 49.9(10)
C42 Fe2 C35 C24 -66.5(11)
C38 Fe2 C35 C24 156.9(8)
C37 Fe2 C35 C24 -158.5(7)
C40 Fe2 C35 C24 9.7(9)
C39 Fe2 C35 C24 121.1(10)
C41 Fe2 C35 C24 -32.5(9)
C36 Fe2 C35 C24 -117.8(8)
C39 C35 C36 C37 -2.1(7)
C24 C35 C36 C37 -178.4(6)
Fe2 C35 C36 C37 58.5(3)
C39 C35 C36 Fe2 -60.6(6)
C24 C35 C36 Fe2 123.1(7)
C43 Fe2 C36 C35 172.5(8)
C44 Fe2 C36 C35 -46.7(17)
C42 Fe2 C36 C35 -154.2(5)
C38 Fe2 C36 C35 79.2(4)
C37 Fe2 C36 C35 116.0(2)
C40 Fe2 C36 C35 -73.1(6)
C39 Fe2 C36 C35 36.5(4)
C41 Fe2 C36 C35 -112.0(5)
C43 Fe2 C36 C37 56.5(7)
C44 Fe2 C36 C37 -162.7(18)
C35 Fe2 C36 C37 -116.0(2)
C42 Fe2 C36 C37 89.8(5)
C38 Fe2 C36 C37 -36.8(4)
C40 Fe2 C36 C37 171.0(6)
C39 Fe2 C36 C37 -79.5(4)
C41 Fe2 C36 C37 132.0(5)
C35 C36 C37 C38 -0.2(6)
Fe2 C36 C37 C38 58.1(6)
C35 C36 C37 Fe2 -58.3(3)
C43 Fe2 C37 C38 86.8(7)
C44 Fe2 C37 C38 51.3(9)
C35 Fe2 C37 C38 -81.4(5)
C42 Fe2 C37 C38 130.5(7)
C40 Fe2 C37 C38 -159.9(16)
C39 Fe2 C37 C38 -37.7(6)
C41 Fe2 C37 C38 169.9(6)
C36 Fe2 C37 C38 -121.0(5)
C43 Fe2 C37 C36 -152.2(5)
C44 Fe2 C37 C36 172.2(8)
C35 Fe2 C37 C36 39.54(12)
C42 Fe2 C37 C36 -108.6(5)
C38 Fe2 C37 C36 121.0(5)
C40 Fe2 C37 C36 -39.0(16)
C39 Fe2 C37 C36 83.3(4)
C41 Fe2 C37 C36 -69.2(5)
C36 C37 C38 C39 2.4(10)
Fe2 C37 C38 C39 60.7(8)
C36 C37 C38 Fe2 -58.2(3)
C43 Fe2 C38 C39 131.2(8)
C44 Fe2 C38 C39 87.6(8)
C35 Fe2 C38 C39 -36.2(7)
C42 Fe2 C38 C39 170.6(7)
C37 Fe2 C38 C39 -118.4(9)
C40 Fe2 C38 C39 54.1(11)
C41 Fe2 C38 C39 -164(2)
C36 Fe2 C38 C39 -80.4(7)
C43 Fe2 C38 C37 -110.5(6)
C44 Fe2 C38 C37 -154.0(5)
C35 Fe2 C38 C37 82.1(5)
C42 Fe2 C38 C37 -71.0(7)
C40 Fe2 C38 C37 172.5(6)
C39 Fe2 C38 C37 118.4(9)
C41 Fe2 C38 C37 -46(3)
C36 Fe2 C38 C37 38.0(3)
C37 C38 C39 C35 -3.8(12)
Fe2 C38 C39 C35 55.9(8)
C37 C38 C39 Fe2 -59.7(7)
C36 C35 C39 C38 3.8(11)
C24 C35 C39 C38 180.0(9)
Fe2 C35 C39 C38 -56.7(8)
C36 C35 C39 Fe2 60.5(5)
C24 C35 C39 Fe2 -123.4(8)
C43 Fe2 C39 C38 -68.3(9)
C44 Fe2 C39 C38 -109.0(8)
C35 Fe2 C39 C38 122.1(10)
C42 Fe2 C39 C38 -38(3)
C37 Fe2 C39 C38 38.9(7)
C40 Fe2 C39 C38 -151.9(7)
C41 Fe2 C39 C38 174.3(9)
C36 Fe2 C39 C38 84.9(7)
C43 Fe2 C39 C35 169.5(6)
C44 Fe2 C39 C35 128.9(6)
C42 Fe2 C39 C35 -161(2)
C38 Fe2 C39 C35 -122.1(10)
C37 Fe2 C39 C35 -83.2(6)
C40 Fe2 C39 C35 85.9(7)
C41 Fe2 C39 C35 52.1(12)
C36 Fe2 C39 C35 -37.2(4)
C43 Fe2 C40 C41 81.3(3)
C44 Fe2 C40 C41 119.7(2)
C35 Fe2 C40 C41 -111.2(5)
C42 Fe2 C40 C41 37.1(2)
C38 Fe2 C40 C41 169.6(8)
C37 Fe2 C40 C41 -36.6(16)
C39 Fe2 C40 C41 -154.3(6)
C36 Fe2 C40 C41 -69.4(5)
C43 Fe2 C40 C44 -38.4(2)
C35 Fe2 C40 C44 129.1(5)
C42 Fe2 C40 C44 -82.6(3)
C38 Fe2 C40 C44 49.9(8)
C37 Fe2 C40 C44 -156.2(17)
C39 Fe2 C40 C44 86.0(6)
C41 Fe2 C40 C44 -119.7(2)
C36 Fe2 C40 C44 171.0(5)
C44 C40 C41 C42 0.0
Fe2 C40 C41 C42 -58.0(4)
C44 C40 C41 Fe2 58.0(4)
C43 Fe2 C41 C40 -82.0(3)
C44 Fe2 C41 C40 -37.5(2)
C35 Fe2 C41 C40 85.7(5)
C42 Fe2 C41 C40 -120.0(2)
C38 Fe2 C41 C40 -150(2)
C37 Fe2 C41 C40 171.1(5)
C39 Fe2 C41 C40 50.3(10)
C36 Fe2 C41 C40 129.4(5)
C43 Fe2 C41 C42 37.99(19)
C44 Fe2 C41 C42 82.5(3)
C35 Fe2 C41 C42 -154.3(5)
C38 Fe2 C41 C42 -30(2)
C37 Fe2 C41 C42 -68.9(5)
C40 Fe2 C41 C42 120.0(2)
C39 Fe2 C41 C42 170.4(10)
C36 Fe2 C41 C42 -110.6(5)
C40 C41 C42 C43 0.0
Fe2 C41 C42 C43 -58.5(4)
C40 C41 C42 Fe2 58.5(4)
C43 Fe2 C42 C41 -119.2(2)
C44 Fe2 C42 C41 -80.7(3)
C35 Fe2 C42 C41 50.4(7)
C38 Fe2 C42 C41 173.0(7)
C37 Fe2 C42 C41 131.6(5)
C40 Fe2 C42 C41 -36.92(19)
C39 Fe2 C42 C41 -155(2)
C36 Fe2 C42 C41 85.6(5)
C44 Fe2 C42 C43 38.5(2)
C35 Fe2 C42 C43 169.6(7)
C38 Fe2 C42 C43 -67.8(7)
C37 Fe2 C42 C43 -109.3(5)
C40 Fe2 C42 C43 82.3(3)
C39 Fe2 C42 C43 -36(2)
C41 Fe2 C42 C43 119.2(2)
C36 Fe2 C42 C43 -155.2(5)
C41 C42 C43 C44 0.0
Fe2 C42 C43 C44 -60.4(4)
C41 C42 C43 Fe2 60.4(4)
C35 Fe2 C43 C44 -36.6(16)
C42 Fe2 C43 C44 118.3(2)
C38 Fe2 C43 C44 -109.4(6)
C37 Fe2 C43 C44 -153.4(5)
C40 Fe2 C43 C44 37.84(19)
C39 Fe2 C43 C44 -70.4(6)
C41 Fe2 C43 C44 81.0(3)
C36 Fe2 C43 C44 167.2(8)
C44 Fe2 C43 C42 -118.3(2)
C35 Fe2 C43 C42 -155.0(17)
C38 Fe2 C43 C42 132.3(6)
C37 Fe2 C43 C42 88.3(5)
C40 Fe2 C43 C42 -80.5(3)
C39 Fe2 C43 C42 171.2(6)
C41 Fe2 C43 C42 -37.3(2)
C36 Fe2 C43 C42 48.9(8)
C42 C43 C44 C40 0.0
Fe2 C43 C44 C40 -61.0(4)
C42 C43 C44 Fe2 61.0(4)
C41 C40 C44 C43 0.0
Fe2 C40 C44 C43 59.5(4)
C41 C40 C44 Fe2 -59.5(4)
C35 Fe2 C44 C43 170.6(6)
C42 Fe2 C44 C43 -38.21(18)
C38 Fe2 C44 C43 87.4(5)
C37 Fe2 C44 C43 52.3(8)
C40 Fe2 C44 C43 -118.6(2)
C39 Fe2 C44 C43 130.1(5)
C41 Fe2 C44 C43 -81.6(3)
C36 Fe2 C44 C43 -151.2(18)
C43 Fe2 C44 C40 118.6(2)
C35 Fe2 C44 C40 -70.8(5)
C42 Fe2 C44 C40 80.4(3)
C38 Fe2 C44 C40 -154.0(5)
C37 Fe2 C44 C40 170.9(8)
C39 Fe2 C44 C40 -111.3(5)
C41 Fe2 C44 C40 37.03(18)
C36 Fe2 C44 C40 -32.6(17)
